data_4126342
loop_
_publ_author_name
'Moussawi, Mhamad Aly'
'Leclerc-Laronze, Nathalie'
'Floquet, S\'ebastien'
'Abramov, Pavel A.'
'Sokolov, Maxim Nailyevich'
'Cordier, Stephane'
'Ponchel, Anne'
'Monflier, Eric'
'Bricout, Herve'
'Landy, David'
'Haouas, Mohamed'
'Marrot, Jerome'
'Cadot, Emmanuel'

_publ_section_title
;
 Polyoxometalate, Cationic Cluster and &#xF067;\g-Cyclodextrin. From
 Primary Interactions to Supramolecular Hybrid Materials.
;
_journal_name_full 'Journal of the American Chemical Society'
_journal_paper_doi 10.1021/jacs.7b07317
_journal_year 2017
_chemical_absolute_configuration ad
_chemical_formula_sum 'C48 H116 Cl3.5 K Na8.5 O120 P2 W18'
_chemical_formula_weight 6343.23
_space_group_crystal_system orthorhombic
_space_group_IT_number 19
_space_group_name_Hall 'P 2ac 2ab'
_space_group_name_H-M_alt 'P 21 21 21'
_symmetry_space_group_name_Hall 'P 2ac 2ab'
_symmetry_space_group_name_H-M 'P 21 21 21'
_audit_creation_method SHELXL-2014/7
_cell_angle_alpha 90
_cell_angle_beta 90
_cell_angle_gamma 90
_cell_formula_units_Z 4
_cell_length_a 17.671(4)
_cell_length_b 24.533(5)
_cell_length_c 40.756(8)
_cell_measurement_temperature 100(2)
_cell_volume 17669(6)
_computing_cell_refinement 'XDS package'
_computing_data_collection 'XDS package'
_computing_data_reduction 'XDS package'
_computing_molecular_graphics 'Bruker SHELXTL'
_computing_publication_material 'Bruker SHELXTL'
_computing_structure_refinement 'SHELXL-2014/7 (Sheldrick, 2014)'
_computing_structure_solution 'SHELXT (Sheldrick 2015)'
_diffrn_ambient_temperature 100(2)
_diffrn_measured_fraction_theta_full 0.955
_diffrn_measured_fraction_theta_max 0.955
_diffrn_measurement_device_type 'PROXIMA 2A - Synchrotron SOLEIL'
_diffrn_measurement_method '\f scan'
_diffrn_radiation_type synchrotron
_diffrn_radiation_wavelength 0.72925
_diffrn_reflns_av_R_equivalents 0.1099
_diffrn_reflns_av_unetI/netI 0.0641
_diffrn_reflns_Laue_measured_fraction_full 0.955
_diffrn_reflns_Laue_measured_fraction_max 0.955
_diffrn_reflns_limit_h_max 18
_diffrn_reflns_limit_h_min -19
_diffrn_reflns_limit_k_max 28
_diffrn_reflns_limit_k_min -28
_diffrn_reflns_limit_l_max 47
_diffrn_reflns_limit_l_min -47
_diffrn_reflns_number 184384
_diffrn_reflns_point_group_measured_fraction_full 0.959
_diffrn_reflns_point_group_measured_fraction_max 0.959
_diffrn_reflns_theta_full 25.482
_diffrn_reflns_theta_max 25.482
_diffrn_reflns_theta_min 0.994
_diffrn_source synchrotron
_exptl_absorpt_coefficient_mu 12.237
_exptl_absorpt_correction_type multi-scan
_exptl_crystal_colour blue
_exptl_crystal_density_diffrn 2.385
_exptl_crystal_description parallelepiped
_exptl_crystal_F_000 11592
_exptl_crystal_size_max 0.080
_exptl_crystal_size_mid 0.060
_exptl_crystal_size_min 0.040
_refine_diff_density_max 3.153
_refine_diff_density_min -5.437
_refine_diff_density_rms 0.497
_refine_ls_abs_structure_details
; 
 Refined as an inversion twin. 
;
_refine_ls_abs_structure_Flack 0.26(3)
_refine_ls_extinction_method none
_refine_ls_goodness_of_fit_ref 1.032
_refine_ls_hydrogen_treatment undef
_refine_ls_matrix_type full
_refine_ls_number_parameters 855
_refine_ls_number_reflns 29038
_refine_ls_number_restraints 452
_refine_ls_restrained_S_all 1.043
_refine_ls_R_factor_all 0.1414
_refine_ls_R_factor_gt 0.0973
_refine_ls_shift/su_max 0.000
_refine_ls_shift/su_mean 0.000
_refine_ls_structure_factor_coef Fsqd
_refine_ls_weighting_details 'w=1/[\s^2^(Fo^2^)+(0.0818P)^2^+1659.0830P] where P=(Fo^2^+2Fc^2^)/3'
_refine_ls_weighting_scheme calc
_refine_ls_wR_factor_gt 0.2362
_refine_ls_wR_factor_ref 0.2925
_reflns_Friedel_coverage 0.866
_reflns_Friedel_fraction_full 0.962
_reflns_Friedel_fraction_max 0.962
_reflns_number_gt 21536
_reflns_number_total 29038
_reflns_threshold_expression 'I > 2\s(I)'
_cod_data_source_file nl373.cif
_cod_data_source_block nl373
_cod_original_formula_sum 'C48 H116 Cl3.50 K Na8.50 O120 P2 W18'
_cod_database_code 4126342
_shelx_shelxl_version_number 2014/7
_shelx_space_group_comment
; 
The symmetry employed for this shelxl refinement is uniquely defined 
by the following loop, which should always be used as a source of 
symmetry information in preference to the above space-group names. 
They are only intended as comments. 
;
_shelx_estimated_absorpt_t_min 0.441
_shelx_estimated_absorpt_t_max 0.640

loop_
_space_group_symop_operation_xyz
'x, y, z'
'-x+1/2, -y, z+1/2'
'-x, y+1/2, -z+1/2'
'x+1/2, -y+1/2, -z'

loop_
_atom_site_label
_atom_site_type_symbol
_atom_site_fract_x
_atom_site_fract_y
_atom_site_fract_z
_atom_site_U_iso_or_equiv
_atom_site_adp_type
_atom_site_occupancy
_atom_site_site_symmetry_order
_atom_site_calc_flag
_atom_site_refinement_flags_posn
_atom_site_refinement_flags_adp
_atom_site_refinement_flags_occupancy
W1 W -0.01381(18) 0.25201(14) 0.78954(6) 0.0816(8) Uani 1 1 d . U .
W2 W -0.01837(16) 0.23886(13) 0.87270(6) 0.0751(7) Uani 1 1 d . U .
W3 W -0.01239(17) 0.12639(14) 0.82409(7) 0.0802(8) Uani 1 1 d . U .
W4 W 0.16497(18) 0.09277(14) 0.77936(6) 0.0796(8) Uani 1 1 d . U .
W5 W 0.16182(18) 0.21671(15) 0.74442(6) 0.0831(8) Uani 1 1 d . U .
W6 W 0.15603(19) 0.34049(14) 0.79645(6) 0.0820(8) Uani 1 1 d . U .
W7 W 0.15273(17) 0.32843(12) 0.87874(6) 0.0727(7) Uani 1 1 d . U .
W8 W 0.15321(16) 0.19286(12) 0.91767(6) 0.0685(7) Uani 1 1 d . U .
W9 W 0.15710(17) 0.08057(12) 0.87001(6) 0.0751(7) Uani 1 1 d . U .
W10 W 0.37028(17) 0.08336(13) 0.87179(6) 0.0749(7) Uani 1 1 d . U .
W11 W 0.37798(18) 0.09573(14) 0.78153(7) 0.0819(8) Uani 1 1 d . U .
W12 W 0.37493(19) 0.22001(16) 0.74671(6) 0.0884(9) Uani 1 1 d . U .
W13 W 0.36805(19) 0.34384(14) 0.79858(6) 0.0848(9) Uani 1 1 d D U .
W14 W 0.36507(17) 0.33224(12) 0.88107(6) 0.0721(7) Uani 1 1 d . U .
W15 W 0.36540(16) 0.19610(12) 0.91912(6) 0.0673(6) Uani 1 1 d . U .
W16 W 0.53924(16) 0.24771(13) 0.87897(6) 0.0735(7) Uani 1 1 d . U .
W17 W 0.54739(17) 0.13453(14) 0.83076(7) 0.0824(8) Uani 1 1 d . U .
W18 W 0.54434(18) 0.25935(16) 0.79541(7) 0.0885(9) Uani 1 1 d . U .
P1 P 0.1511(10) 0.2079(8) 0.8304(4) 0.072(3) Uani 1 1 d . U .
P2 P 0.3792(10) 0.2121(8) 0.8326(4) 0.072(3) Uani 1 1 d . U .
O1 O -0.076(2) 0.277(2) 0.7639(10) 0.080(8) Uani 1 1 d . U .
O2 O 0.055(2) 0.2259(19) 0.7570(9) 0.074(7) Uani 1 1 d . U .
O3 O -0.055(2) 0.1786(19) 0.7955(11) 0.080(5) Uani 1 1 d . U .
O4 O -0.056(2) 0.268(2) 0.8349(10) 0.080(7) Uani 1 1 d . U .
O5 O 0.049(2) 0.3144(18) 0.7951(9) 0.071(6) Uani 1 1 d . U .
O6 O 0.057(2) 0.2083(17) 0.8292(8) 0.069(4) Uani 1 1 d . U .
O7 O -0.083(2) 0.2585(18) 0.8991(10) 0.073(4) Uani 1 1 d . U .
O8 O 0.048(2) 0.2986(18) 0.8744(8) 0.065(6) Uani 1 1 d . U .
O9 O -0.059(2) 0.172(2) 0.8616(11) 0.082(6) Uani 1 1 d . U .
O10 O 0.049(2) 0.2043(19) 0.9019(9) 0.071(7) Uani 1 1 d . U .
O11 O -0.078(2) 0.072(2) 0.8211(8) 0.078(5) Uani 1 1 d . U .
O12 O 0.051(2) 0.1094(18) 0.7955(10) 0.071(7) Uani 1 1 d . U .
O13 O 0.058(2) 0.0975(18) 0.8574(10) 0.073(4) Uani 1 1 d . U .
O14 O 0.154(2) 0.041(2) 0.7610(10) 0.079(8) Uani 1 1 d . U .
O15 O 0.274(2) 0.0969(19) 0.7755(9) 0.081(7) Uani 1 1 d . U .
O16 O 0.148(2) 0.139(2) 0.7426(9) 0.079(6) Uani 1 1 d . U .
O17 O 0.188(2) 0.0717(17) 0.8253(9) 0.068(6) Uani 1 1 d . U .
O18 O 0.182(2) 0.1845(18) 0.7972(8) 0.067(5) Uani 1 1 d . U .
O19 O 0.144(3) 0.234(3) 0.7039(10) 0.103(11) Uani 1 1 d . U .
O20 O 0.181(2) 0.284(2) 0.7633(9) 0.079(7) Uani 1 1 d . U .
O21 O 0.270(2) 0.2112(18) 0.7419(8) 0.078(5) Uani 1 1 d . U .
O22 O 0.136(3) 0.403(2) 0.7726(12) 0.096(10) Uani 1 1 d . U .
O23 O 0.261(3) 0.3487(18) 0.8014(9) 0.084(7) Uani 1 1 d . U .
O24 O 0.137(2) 0.3724(18) 0.8375(10) 0.074(6) Uani 1 1 d . U .
O25 O 0.177(2) 0.2709(17) 0.8335(8) 0.066(5) Uani 1 1 d . U .
O26 O 0.132(2) 0.3740(17) 0.9064(9) 0.066(7) Uani 1 1 d . U .
O27 O 0.262(2) 0.3394(15) 0.8774(7) 0.064(6) Uani 1 1 d . U .
O28 O 0.171(2) 0.2633(18) 0.9065(9) 0.072(5) Uani 1 1 d . U .
O29 O 0.133(2) 0.197(2) 0.9566(9) 0.080(8) Uani 1 1 d . U .
O30 O 0.136(3) 0.1191(19) 0.9139(10) 0.082(6) Uani 1 1 d . U .
O31 O 0.260(2) 0.1858(18) 0.9201(8) 0.079(5) Uani 1 1 d . U .
O32 O 0.175(2) 0.1752(17) 0.8616(8) 0.064(5) Uani 1 1 d . U .
O33 O 0.144(2) 0.0141(19) 0.8810(11) 0.080(5) Uani 1 1 d . U .
O34 O 0.260(2) 0.0822(15) 0.8754(7) 0.065(6) Uani 1 1 d . U .
O35 O 0.392(2) 0.0193(17) 0.8819(10) 0.069(7) Uani 1 1 d . U .
O36 O 0.472(2) 0.1018(16) 0.8612(9) 0.066(6) Uani 1 1 d . U .
O37 O 0.388(2) 0.1204(18) 0.9136(10) 0.073(6) Uani 1 1 d . U .
O38 O 0.3471(19) 0.0772(18) 0.8271(10) 0.067(4) Uani 1 1 d . U .
O39 O 0.351(2) 0.1739(18) 0.8639(8) 0.069(5) Uani 1 1 d . U .
O40 O 0.402(2) 0.0339(18) 0.7617(9) 0.072(5) Uani 1 1 d . U .
O41 O 0.391(3) 0.143(2) 0.7455(10) 0.089(6) Uani 1 1 d . U .
O42 O 0.479(2) 0.1128(18) 0.7938(10) 0.070(7) Uani 1 1 d . U .
O43 O 0.355(2) 0.1853(18) 0.7994(9) 0.067(5) Uani 1 1 d . U .
O44 O 0.396(2) 0.241(2) 0.7072(9) 0.079(5) Uani 1 1 d . U .
O45 O 0.479(2) 0.2305(19) 0.7633(8) 0.077(7) Uani 1 1 d . U .
O46 O 0.362(2) 0.2835(19) 0.7633(8) 0.078(7) Uani 1 1 d . U .
O47 O 0.387(3) 0.3975(15) 0.7764(9) 0.087(9) Uani 1 1 d D U .
O48 O 0.470(2) 0.318(2) 0.8018(10) 0.082(5) Uani 1 1 d . U .
O49 O 0.383(2) 0.3768(19) 0.8418(10) 0.078(6) Uani 1 1 d . U .
O50 O 0.350(2) 0.2749(18) 0.8356(8) 0.071(5) Uani 1 1 d . U .
O51 O 0.385(5) 0.380(4) 0.908(2) 0.083(6) Uani 0.5 1 d . U P
O52 O 0.466(2) 0.3107(19) 0.8790(10) 0.075(4) Uani 1 1 d . U .
O53 O 0.341(2) 0.2713(17) 0.9073(7) 0.063(6) Uani 1 1 d . U .
O54 O 0.3842(18) 0.2035(18) 0.9605(8) 0.061(7) Uani 1 1 d . U .
O55 O 0.467(2) 0.2087(16) 0.9059(8) 0.059(5) Uani 1 1 d . U .
O56 O 0.605(2) 0.267(2) 0.9028(10) 0.082(4) Uani 1 1 d . U .
O57 O 0.5838(19) 0.1797(18) 0.8660(10) 0.067(4) Uani 1 1 d . U .
O58 O 0.582(2) 0.2798(19) 0.8372(10) 0.075(4) Uani 1 1 d . U .
O59 O 0.469(2) 0.2144(18) 0.8343(8) 0.072(4) Uani 1 1 d . U .
O60 O 0.619(2) 0.080(2) 0.8272(10) 0.083(6) Uani 1 1 d . U .
O61 O 0.589(2) 0.187(2) 0.8016(10) 0.082(4) Uani 1 1 d . U .
O62 O 0.6083(5) 0.2930(3) 0.7676(2) 0.082(5) Uani 1 1 d . U .
O1A O 0.5878(5) 0.5416(3) 0.9220(2) 0.24(5) Uiso 1 1 d R . .
O2A O 0.5974(5) 0.5118(3) 0.8679(2) 0.28(6) Uiso 1 1 d R . .
O3A O 0.6623(5) 0.6393(3) 0.9068(2) 0.17(3) Uiso 1 1 d R . .
O4A O 0.5481(5) 0.6763(3) 0.8590(2) 0.17(3) Uiso 1 1 d R . .
O5A O 0.5366(5) 0.4837(3) 0.8064(2) 0.17(2) Uiso 1 1 d R . .
C1A C 0.6293(5) 0.5448(3) 0.8921(2) 0.25(8) Uiso 1 1 d R . .
C2A C 0.6294(5) 0.6050(3) 0.8819(2) 0.10(2) Uiso 1 1 d R . .
C3A C 0.5488(5) 0.6225(3) 0.8727(2) 0.14(4) Uiso 1 1 d R . .
C4A C 0.5198(5) 0.5843(3) 0.8468(2) 0.21(6) Uiso 1 1 d DR . .
C5A C 0.5220(5) 0.5257(3) 0.8601(2) 0.24(8) Uiso 1 1 d R . .
C6A C 0.4922(5) 0.4831(3) 0.8357(2) 0.14(3) Uiso 1 1 d R . .
O1B O 0.4436(5) 0.6239(3) 0.8319(2) 0.14(2) Uiso 1 1 d DR . .
O2B O 0.3998(5) 0.5869(3) 0.7828(2) 0.16(3) Uiso 1 1 d R . .
O3B O 0.4346(5) 0.7299(3) 0.8064(2) 0.26(5) Uiso 1 1 d R . .
O4B O 0.2701(5) 0.7263(3) 0.7947(2) 0.20(3) Uiso 1 1 d R . .
O5B O 0.2918(5) 0.5328(3) 0.7440(2) 0.13(2) Uiso 1 1 d R . .
C1B C 0.4377(5) 0.6306(3) 0.7972(2) 0.09(2) Uiso 1 1 d R . .
C2B C 0.3958(5) 0.6846(3) 0.7916(2) 0.11(3) Uiso 1 1 d R . .
C3B C 0.3139(5) 0.6792(3) 0.8035(2) 0.13(3) Uiso 1 1 d R . .
C4B C 0.2786(5) 0.6310(3) 0.7866(2) 0.14(3) Uiso 1 1 d R . .
C5B C 0.3253(5) 0.5798(3) 0.7945(2) 0.12(3) Uiso 1 1 d R . .
C6B C 0.2935(5) 0.5276(3) 0.7789(2) 0.11(3) Uiso 1 1 d R . .
O1C O 0.2052(5) 0.6325(3) 0.8025(2) 0.13(2) Uiso 1 1 d R . .
O2C O 0.1301(5) 0.5935(3) 0.7618(2) 0.18(3) Uiso 1 1 d R . .
O3C O 0.1074(5) 0.7222(3) 0.8076(2) 0.14(2) Uiso 1 1 d R . .
O4C O -0.0254(5) 0.6574(3) 0.8274(2) 0.19(3) Uiso 1 1 d R . .
O5C O 0.0311(5) 0.5134(3) 0.7374(2) 0.19(2) Uiso 1 1 d R . .
C1C C 0.1523(5) 0.6421(3) 0.7767(2) 0.12(3) Uiso 1 1 d R . .
C2C C 0.0849(5) 0.6719(3) 0.7922(2) 0.11(3) Uiso 1 1 d R . .
C3C C 0.0437(5) 0.6335(3) 0.8158(2) 0.11(3) Uiso 1 1 d R . .
C4C C 0.0227(5) 0.5826(3) 0.7974(2) 0.14(4) Uiso 1 1 d R . .
C5C C 0.0950(5) 0.5565(3) 0.7835(2) 0.17(5) Uiso 1 1 d R . .
C6C C 0.0804(5) 0.5034(3) 0.7645(2) 0.24(8) Uiso 1 1 d R . .
O1D O -0.0160(5) 0.5714(3) 0.8305(2) 0.18(3) Uiso 1 1 d R . .
O2D O -0.0768(5) 0.4877(3) 0.8248(2) 0.21(4) Uiso 1 1 d R . .
O3D O -0.1525(5) 0.6230(3) 0.8469(2) 0.14(2) Uiso 1 1 d R . .
O4D O -0.1798(5) 0.5569(3) 0.9061(2) 0.13(2) Uiso 1 1 d R . .
O5D O -0.1079(5) 0.3797(3) 0.8438(2) 0.25(5) Uiso 1 1 d R . .
C1D C -0.0852(5) 0.5442(3) 0.8233(2) 0.14(4) Uiso 1 1 d R . .
C2D C -0.1434(5) 0.5647(3) 0.8484(2) 0.11(3) Uiso 1 1 d R . .
C3D C -0.1216(5) 0.5447(3) 0.8827(2) 0.12(3) Uiso 1 1 d R . .
C4D C -0.1136(5) 0.4838(3) 0.8816(2) 0.12(3) Uiso 1 1 d DR . .
C5D C -0.0534(5) 0.4687(3) 0.8559(2) 0.10(2) Uiso 1 1 d R . .
C6D C -0.0396(5) 0.4070(3) 0.8530(2) 0.17(5) Uiso 1 1 d R . .
O1E O -0.0802(5) 0.4731(3) 0.9236(2) 0.14(2) Uiso 1 1 d DR . .
O2E O -0.0960(5) 0.3848(3) 0.9433(2) 0.092(14) Uiso 1 1 d R . .
O3E O -0.1669(5) 0.5160(3) 0.9751(2) 0.22(4) Uiso 1 1 d R . .
O4E O -0.0654(5) 0.4770(3) 1.0274(2) 0.13(2) Uiso 1 1 d R . .
O5E O -0.0433(5) 0.2874(3) 0.9717(2) 0.104(16) Uiso 1 1 d R . .
C1E C -0.1270(5) 0.4370(3) 0.9420(2) 0.079(18) Uiso 1 1 d R . .
C2E C -0.1350(5) 0.4621(3) 0.9763(2) 0.22(7) Uiso 1 1 d R . .
C3E C -0.0582(5) 0.4606(3) 0.9938(2) 0.09(2) Uiso 1 1 d R . .
C4E C -0.0299(5) 0.4029(3) 0.9937(2) 0.078(17) Uiso 1 1 d R . .
C5E C -0.0238(5) 0.3830(3) 0.9580(2) 0.062(14) Uiso 1 1 d R . .
C6E C 0.0059(5) 0.3243(3) 0.9549(2) 0.11(3) Uiso 1 1 d R . .
O1F O 0.0504(5) 0.4033(3) 1.0064(2) 0.109(17) Uiso 1 1 d R . .
O2F O 0.1230(5) 0.3245(3) 1.0111(2) 0.17(2) Uiso 1 1 d R . .
O3F O 0.0342(5) 0.4103(3) 1.0747(2) 0.099(15) Uiso 1 1 d R . .
O4F O 0.1975(5) 0.4211(3) 1.0880(2) 0.13(2) Uiso 1 1 d R . .
O5F O 0.2588(5) 0.2653(3) 1.0060(2) 0.129(19) Uiso 1 1 d R . .
C1F C 0.0670(5) 0.3564(3) 1.0257(2) 0.10(2) Uiso 1 1 d R . .
C2F C 0.0918(5) 0.3773(3) 1.0595(2) 0.12(3) Uiso 1 1 d R . .
C3F C 0.1675(5) 0.4073(3) 1.0564(2) 0.09(2) Uiso 1 1 d R . .
C4F C 0.2234(5) 0.3696(3) 1.0403(2) 0.10(2) Uiso 1 1 d R . .
C5F C 0.1922(5) 0.3522(3) 1.0066(2) 0.066(15) Uiso 1 1 d R . .
C6F C 0.2456(5) 0.3140(3) 0.9877(2) 0.089(19) Uiso 1 1 d R . .
O1G O 0.3038(5) 0.3948(3) 1.0413(2) 0.078(12) Uiso 1 1 d R . .
O2G O 0.3949(5) 0.3303(3) 1.0274(2) 0.071(11) Uiso 1 1 d R . .
O3G O 0.3819(5) 0.4218(3) 1.0990(2) 0.110(17) Uiso 1 1 d DR . .
O4G O 0.5201(5) 0.4586(3) 1.0652(2) 0.099(15) Uiso 1 1 d R . .
O5G O 0.5134(5) 0.2899(3) 0.9883(2) 0.069(10) Uiso 1 1 d R . .
C1G C 0.3602(5) 0.3583(3) 1.0531(2) 0.082(18) Uiso 1 1 d R . .
C2G C 0.4173(5) 0.3928(3) 1.0724(2) 0.078(18) Uiso 1 1 d R . .
C3G C 0.4594(5) 0.4308(3) 1.0488(2) 0.077(17) Uiso 1 1 d R . .
C4G C 0.4941(5) 0.3968(3) 1.0221(2) 0.082(18) Uiso 1 1 d R . .
C5G C 0.4311(5) 0.3648(3) 1.0046(2) 0.075(17) Uiso 1 1 d R . .
C6G C 0.4602(5) 0.3290(3) 0.9763(2) 0.09(2) Uiso 1 1 d R . .
O1H O 0.5247(5) 0.4333(3) 0.9962(2) 0.19(2) Uiso 1 1 d R . .
O2H O 0.6139(5) 0.4068(3) 0.9573(2) 0.114(18) Uiso 1 1 d R . .
O3H O 0.6324(5) 0.4965(3) 1.0295(2) 0.112(18) Uiso 1 1 d R . .
O4H O 0.6629(5) 0.5697(3) 0.9737(2) 0.19(4) Uiso 1 1 d R . .
O5H O 0.6753(5) 0.4055(3) 0.8936(2) 0.13(2) Uiso 1 1 d R . .
C1H C 0.6028(5) 0.4242(3) 0.9895(2) 0.09(2) Uiso 1 1 d R . .
C2H C 0.6435(5) 0.4783(3) 0.9963(2) 0.12(3) Uiso 1 1 d R . .
C3H C 0.6187(5) 0.5209(3) 0.9709(2) 0.14(3) Uiso 1 1 d R . .
C4H C 0.6326(5) 0.4980(3) 0.9372(2) 0.12(3) Uiso 1 1 d R . .
C5H C 0.5883(5) 0.4444(3) 0.9335(2) 0.11(3) Uiso 1 1 d R . .
C6H C 0.5975(5) 0.4178(3) 0.8996(2) 0.10(2) Uiso 1 1 d R . .
K1 K 0.1581(10) 0.2054(7) 1.0304(4) 0.089(4) Uani 1 1 d . U .
Na1 Na 0.184(2) 0.5580(17) 0.7141(8) 0.123(12) Uani 1 1 d . U .
O1W O 0.276(3) 0.141(2) 1.0005(12) 0.105(14) Uani 1 1 d . U .
O2W O 0.265(3) 0.177(2) 1.0782(12) 0.117(17) Uani 1 1 d . U .
O3W O 0.771(3) 0.446(2) 1.0480(10) 0.097(15) Uani 1 1 d . . .
O4W O -0.275(4) 0.611(3) 0.8084(16) 0.07(2) Uani 0.5 1 d . . P
O5W O 0.247(5) 0.511(4) 0.6751(16) 0.08(2) Uani 0.5 1 d . U P
O6W O 0.268(5) -0.036(3) 0.8187(17) 0.07(2) Uani 0.5 1 d . . P
Cl1 Cl -0.2186(18) 0.148(3) 0.8677(14) 0.18(3) Uani 0.5 1 d . . P
Cl2 Cl 0.4746(14) 0.5034(9) 1.1273(6) 0.131(9) Uani 1 1 d D . .

loop_
_atom_site_aniso_label
_atom_site_aniso_U_11
_atom_site_aniso_U_22
_atom_site_aniso_U_33
_atom_site_aniso_U_23
_atom_site_aniso_U_13
_atom_site_aniso_U_12
W1 0.0781(19) 0.118(2) 0.0489(13) -0.0037(14) -0.0076(11) 0.0096(17)
W2 0.0730(17) 0.1015(19) 0.0509(13) -0.0086(13) 0.0004(11) 0.0031(14)
W3 0.0736(18) 0.108(2) 0.0586(14) -0.0170(14) -0.0008(12) -0.0067(15)
W4 0.0798(19) 0.106(2) 0.0525(13) -0.0186(14) -0.0008(13) -0.0017(16)
W5 0.087(2) 0.121(2) 0.0414(12) -0.0035(13) -0.0042(12) 0.0042(17)
W6 0.096(2) 0.102(2) 0.0481(13) 0.0064(13) -0.0051(13) 0.0081(17)
W7 0.0816(18) 0.0899(18) 0.0466(12) -0.0021(12) -0.0024(12) 0.0031(14)
W8 0.0750(17) 0.0889(17) 0.0417(11) -0.0041(11) 0.0022(11) -0.0006(13)
W9 0.0794(18) 0.0896(18) 0.0562(14) -0.0094(13) -0.0007(12) -0.0043(14)
W10 0.0793(18) 0.0919(18) 0.0536(14) -0.0073(13) -0.0019(12) 0.0034(14)
W11 0.0796(19) 0.114(2) 0.0523(14) -0.0190(14) 0.0006(13) 0.0021(16)
W12 0.089(2) 0.132(3) 0.0438(13) -0.0020(14) 0.0017(13) -0.0049(18)
W13 0.096(2) 0.109(2) 0.0502(13) 0.0142(14) -0.0005(13) -0.0090(17)
W14 0.0795(18) 0.0885(17) 0.0484(12) 0.0023(12) -0.0041(12) -0.0030(14)
W15 0.0728(16) 0.0879(17) 0.0410(11) 0.0003(11) -0.0006(10) -0.0016(13)
W16 0.0708(17) 0.1021(19) 0.0476(12) -0.0020(13) 0.0000(11) -0.0033(14)
W17 0.0748(18) 0.115(2) 0.0571(14) -0.0134(15) 0.0010(13) 0.0045(16)
W18 0.0772(19) 0.136(3) 0.0524(14) 0.0068(16) 0.0080(12) -0.0095(18)
P1 0.079(8) 0.090(7) 0.046(6) -0.005(5) 0.003(6) 0.001(7)
P2 0.077(7) 0.096(7) 0.042(6) -0.002(5) 0.001(6) -0.009(7)
O1 0.052(18) 0.12(2) 0.066(15) -0.006(18) -0.025(14) -0.003(15)
O2 0.069(10) 0.11(2) 0.045(11) -0.016(14) -0.024(9) 0.001(12)
O3 0.057(13) 0.100(8) 0.083(13) -0.020(8) -0.008(10) 0.011(8)
O4 0.043(16) 0.13(2) 0.063(9) -0.031(10) -0.020(9) 0.013(13)
O5 0.059(10) 0.096(13) 0.057(19) -0.013(12) -0.025(11) 0.029(10)
O6 0.073(10) 0.094(11) 0.041(10) -0.013(9) -0.009(8) 0.012(9)
O7 0.054(8) 0.091(13) 0.075(10) -0.015(9) 0.007(7) 0.001(8)
O8 0.058(11) 0.108(15) 0.029(15) -0.014(11) -0.016(9) 0.008(11)
O9 0.034(15) 0.119(15) 0.094(15) -0.037(13) -0.004(11) 0.010(10)
O10 0.052(10) 0.11(2) 0.052(12) -0.008(15) 0.012(10) -0.003(11)
O11 0.079(7) 0.121(12) 0.034(10) -0.020(9) 0.001(8) -0.013(8)
O12 0.044(10) 0.10(2) 0.070(12) -0.027(15) -0.024(9) 0.004(10)
O13 0.054(8) 0.091(13) 0.075(10) -0.015(9) 0.007(7) 0.001(8)
O14 0.045(17) 0.131(13) 0.061(17) -0.042(13) -0.010(17) 0.019(15)
O15 0.065(8) 0.12(2) 0.057(15) -0.025(17) -0.019(9) 0.000(10)
O16 0.061(16) 0.129(11) 0.048(12) -0.032(10) -0.014(12) 0.005(11)
O17 0.043(14) 0.098(15) 0.062(8) -0.026(9) -0.024(8) 0.006(15)
O18 0.063(14) 0.108(11) 0.030(8) -0.012(8) -0.017(9) -0.009(12)
O19 0.09(2) 0.17(3) 0.050(11) 0.004(15) -0.009(12) 0.00(3)
O20 0.074(19) 0.118(12) 0.044(12) 0.008(9) 0.020(15) -0.013(13)
O21 0.079(7) 0.121(12) 0.034(10) -0.020(9) 0.001(8) -0.013(8)
O22 0.06(2) 0.142(17) 0.083(19) 0.041(18) 0.02(2) 0.032(17)
O23 0.080(8) 0.11(2) 0.06(2) 0.020(12) -0.028(11) 0.003(10)
O24 0.070(17) 0.085(15) 0.068(10) -0.003(8) -0.029(10) 0.005(13)
O25 0.065(14) 0.091(10) 0.042(10) -0.003(7) -0.023(11) 0.019(10)
O26 0.055(17) 0.084(14) 0.057(13) 0.001(12) -0.011(14) -0.018(14)
O27 0.065(7) 0.091(19) 0.035(15) 0.001(10) -0.024(9) 0.010(9)
O28 0.069(13) 0.098(7) 0.050(9) -0.013(6) -0.028(10) -0.005(8)
O29 0.067(17) 0.12(2) 0.055(8) -0.025(11) -0.002(9) -0.04(2)
O30 0.094(18) 0.092(10) 0.061(12) -0.007(10) 0.002(12) 0.001(12)
O31 0.060(7) 0.127(15) 0.049(8) 0.010(10) -0.007(7) 0.007(9)
O32 0.060(15) 0.092(9) 0.040(8) -0.010(8) 0.003(9) 0.007(11)
O33 0.057(13) 0.100(8) 0.083(13) -0.020(8) -0.008(10) 0.011(8)
O34 0.064(7) 0.098(16) 0.034(12) 0.010(15) -0.031(8) 0.012(9)
O35 0.041(16) 0.094(11) 0.07(2) -0.003(11) -0.014(17) -0.011(11)
O36 0.066(10) 0.072(14) 0.060(13) -0.025(13) -0.020(10) -0.004(10)
O37 0.059(16) 0.096(10) 0.064(12) 0.000(10) -0.021(12) 0.000(11)
O38 0.028(10) 0.104(9) 0.069(7) 0.000(6) -0.003(6) 0.000(8)
O39 0.064(15) 0.103(9) 0.041(8) 0.003(8) -0.013(10) 0.010(11)
O40 0.069(13) 0.098(7) 0.050(9) -0.013(6) -0.028(10) -0.005(8)
O41 0.096(19) 0.119(9) 0.053(13) -0.012(9) -0.004(13) -0.003(12)
O42 0.051(10) 0.094(19) 0.066(13) -0.003(14) 0.014(9) -0.005(10)
O43 0.057(15) 0.099(10) 0.044(8) -0.002(8) 0.007(10) -0.003(12)
O44 0.060(7) 0.127(15) 0.049(8) 0.010(10) -0.007(7) 0.007(9)
O45 0.077(12) 0.12(2) 0.039(11) 0.020(12) 0.008(10) -0.008(11)
O46 0.085(19) 0.117(11) 0.032(10) 0.019(9) -0.030(14) -0.008(12)
O47 0.09(2) 0.120(14) 0.055(16) 0.018(14) -0.036(19) -0.008(17)
O48 0.074(9) 0.122(13) 0.051(11) 0.008(10) -0.019(8) -0.012(8)
O49 0.070(17) 0.103(15) 0.060(10) 0.009(8) -0.016(10) -0.007(13)
O50 0.088(15) 0.102(10) 0.022(9) 0.003(6) -0.011(10) 0.002(10)
O51 0.072(14) 0.118(11) 0.059(13) -0.018(10) -0.014(11) 0.001(10)
O52 0.047(8) 0.113(11) 0.066(8) 0.009(8) -0.005(7) -0.006(7)
O53 0.051(15) 0.108(10) 0.029(11) 0.001(9) 0.008(13) 0.024(10)
O54 0.029(15) 0.10(2) 0.049(10) 0.006(11) 0.012(9) 0.009(17)
O55 0.056(10) 0.083(15) 0.038(11) -0.022(12) 0.002(9) 0.016(10)
O56 0.046(10) 0.127(10) 0.072(9) 0.001(8) -0.025(8) -0.010(7)
O57 0.028(10) 0.104(9) 0.069(7) 0.000(6) -0.003(6) 0.000(8)
O58 0.047(8) 0.113(11) 0.066(8) 0.009(8) -0.005(7) -0.006(7)
O59 0.071(9) 0.107(12) 0.037(10) 0.008(9) -0.017(8) -0.006(8)
O60 0.072(14) 0.118(11) 0.059(13) -0.018(10) -0.014(11) 0.001(10)
O61 0.046(10) 0.127(10) 0.072(9) 0.001(8) -0.025(8) -0.010(7)
O62 0.074(9) 0.122(13) 0.051(11) 0.008(10) -0.019(8) -0.012(8)
K1 0.090(11) 0.114(12) 0.064(7) 0.007(8) 0.004(7) 0.002(9)
Na1 0.11(3) 0.17(3) 0.09(2) 0.03(2) 0.026(18) 0.04(2)
O1W 0.09(3) 0.13(4) 0.10(3) 0.00(3) 0.01(2) 0.01(2)
O2W 0.08(3) 0.18(5) 0.09(2) -0.01(3) -0.04(2) -0.05(3)
O3W 0.07(3) 0.15(4) 0.07(3) 0.01(3) -0.04(2) 0.03(3)
O4W 0.06(5) 0.09(5) 0.05(4) 0.01(4) 0.00(3) 0.03(4)
O5W 0.07(6) 0.13(7) 0.04(3) 0.03(3) 0.00(3) -0.01(4)
O6W 0.06(5) 0.10(5) 0.06(4) 0.00(4) 0.01(4) -0.02(4)
Cl1 0.01(2) 0.34(8) 0.19(5) -0.10(5) 0.014(19) 0.01(3)
Cl2 0.14(2) 0.136(19) 0.120(18) -0.020(15) -0.021(15) 0.048(16)

loop_
_atom_type_symbol
_atom_type_description
_atom_type_scat_dispersion_real
_atom_type_scat_dispersion_imag
_atom_type_scat_source
C C 0.0030 0.0020 'International Tables Vol C Tables 4.2.6.8 and 6.1.1.4'
H H 0.0000 0.0000 'International Tables Vol C Tables 4.2.6.8 and 6.1.1.4'
O O 0.0120 0.0060 'International Tables Vol C Tables 4.2.6.8 and 6.1.1.4'
P P 0.1070 0.1000 'International Tables Vol C Tables 4.2.6.8 and 6.1.1.4'
W W -0.9680 7.1860 'International Tables Vol C Tables 4.2.6.8 and 6.1.1.4'
Na Na 0.0390 0.0260 'International Tables Vol C Tables 4.2.6.8 and 6.1.1.4'
K K 0.2090 0.2630 'International Tables Vol C Tables 4.2.6.8 and 6.1.1.4'
Cl Cl 0.1484 0.1585 'International Tables Vol C Tables 4.2.6.8 and 6.1.1.4'

loop_
_geom_angle_atom_site_label_1
_geom_angle_atom_site_label_2
_geom_angle_atom_site_label_3
_geom_angle
_geom_angle_site_symmetry_1
_geom_angle_site_symmetry_3
O1 W1 O5 100(2) . .
O1 W1 O2 96.0(19) . .
O5 W1 O2 89.0(18) . .
O1 W1 O3 100(2) . .
O5 W1 O3 160.2(17) . .
O2 W1 O3 90.8(19) . .
O1 W1 O4 105.4(19) . .
O5 W1 O4 86.9(18) . .
O2 W1 O4 158.5(15) . .
O3 W1 O4 86.1(19) . .
O1 W1 O6 170(2) . .
O5 W1 O6 88.4(15) . .
O2 W1 O6 89.3(15) . .
O3 W1 O6 71.8(16) . .
O4 W1 O6 69.6(15) . .
O7 W2 O4 101(2) . .
O7 W2 O9 99(2) . .
O4 W2 O9 90(2) . .
O7 W2 O8 100.6(19) . .
O4 W2 O8 87.0(18) . .
O9 W2 O8 160.7(17) . .
O7 W2 O10 99.2(19) . .
O4 W2 O10 159.9(16) . .
O9 W2 O10 90(2) . .
O8 W2 O10 86.3(17) . .
O7 W2 O6 170.4(17) . .
O4 W2 O6 72.2(15) . .
O9 W2 O6 75.5(17) . .
O8 W2 O6 85.5(15) . .
O10 W2 O6 88.5(14) . .
O12 W3 O11 101.9(19) . .
O12 W3 O3 90.5(19) . .
O11 W3 O3 102(2) . .
O12 W3 O13 88.0(17) . .
O11 W3 O13 101.0(19) . .
O3 W3 O13 156.9(19) . .
O12 W3 O9 156.5(19) . .
O11 W3 O9 101.6(18) . .
O3 W3 O9 85.9(19) . .
O13 W3 O9 86.4(17) . .
O12 W3 O6 85.6(17) . .
O11 W3 O6 170.3(18) . .
O3 W3 O6 71.7(16) . .
O13 W3 O6 85.2(16) . .
O9 W3 O6 71.1(16) . .
O14 W4 O16 95(2) . .
O14 W4 O15 97.7(19) . .
O16 W4 O15 93.4(18) . .
O14 W4 O17 106(2) . .
O16 W4 O17 158.4(17) . .
O15 W4 O17 83.4(16) . .
O14 W4 O12 101.2(18) . .
O16 W4 O12 89.1(17) . .
O15 W4 O12 160.6(15) . .
O17 W4 O12 87.3(15) . .
O14 W4 O18 168(2) . .
O16 W4 O18 72.4(15) . .
O15 W4 O18 81.5(16) . .
O17 W4 O18 86.1(14) . .
O12 W4 O18 80.9(15) . .
O19 W5 O20 103(2) . .
O19 W5 O16 100(2) . .
O20 W5 O16 157.3(16) . .
O19 W5 O21 99(2) . .
O20 W5 O21 84.5(18) . .
O16 W5 O21 93.0(18) . .
O19 W5 O2 92(2) . .
O20 W5 O2 87.9(18) . .
O16 W5 O2 90.3(18) . .
O21 W5 O2 167.7(14) . .
O19 W5 O18 174(2) . .
O20 W5 O18 83.7(16) . .
O16 W5 O18 73.6(15) . .
O21 W5 O18 82.8(14) . .
O2 W5 O18 86.7(15) . .
O22 W6 O23 99(2) . .
O22 W6 O24 95(2) . .
O23 W6 O24 92.0(18) . .
O22 W6 O20 105(2) . .
O23 W6 O20 85.9(19) . .
O24 W6 O20 159.6(18) . .
O22 W6 O5 94(2) . .
O23 W6 O5 166.6(17) . .
O24 W6 O5 89.5(17) . .
O20 W6 O5 88.0(17) . .
O22 W6 O25 170.9(19) . .
O23 W6 O25 81.4(15) . .
O24 W6 O25 75.8(16) . .
O20 W6 O25 83.8(15) . .
O5 W6 O25 86.1(15) . .
O26 W7 O27 98.5(16) . .
O26 W7 O28 101.2(18) . .
O27 W7 O28 88.2(15) . .
O26 W7 O8 96.0(17) . .
O27 W7 O8 164.8(15) . .
O28 W7 O8 84.5(16) . .
O26 W7 O24 100.3(18) . .
O27 W7 O24 92.1(15) . .
O28 W7 O24 158.2(16) . .
O8 W7 O24 89.7(16) . .
O26 W7 O25 172.5(16) . .
O27 W7 O25 83.1(13) . .
O28 W7 O25 86.2(15) . .
O8 W7 O25 83.2(14) . .
O24 W7 O25 72.2(15) . .
O29 W8 O28 103(2) . .
O29 W8 O30 96(2) . .
O28 W8 O30 160.7(17) . .
O29 W8 O31 100.1(18) . .
O28 W8 O31 86.0(19) . .
O30 W8 O31 94(2) . .
O29 W8 O10 95.8(19) . .
O28 W8 O10 86.7(18) . .
O30 W8 O10 88(2) . .
O31 W8 O10 163.6(15) . .
O29 W8 O32 172.5(19) . .
O28 W8 O32 84.5(16) . .
O30 W8 O32 76.5(17) . .
O31 W8 O32 82.7(14) . .
O10 W8 O32 82.1(14) . .
O33 W9 O34 97.2(18) . .
O33 W9 O13 99(2) . .
O34 W9 O13 163.1(18) . .
O33 W9 O17 100(2) . .
O34 W9 O17 80.4(14) . .
O13 W9 O17 91.8(16) . .
O33 W9 O30 101(2) . .
O34 W9 O30 93.7(17) . .
O13 W9 O30 88.2(18) . .
O17 W9 O30 158.6(19) . .
O33 W9 O32 173.1(17) . .
O34 W9 O32 82.2(15) . .
O13 W9 O32 82.4(17) . .
O17 W9 O32 86.3(15) . .
O30 W9 O32 72.5(16) . .
O35 W10 O38 102.5(19) . .
O35 W10 O36 93.3(18) . .
O38 W10 O36 90.3(15) . .
O35 W10 O34 101.6(17) . .
O38 W10 O34 81.6(13) . .
O36 W10 O34 164.3(16) . .
O35 W10 O37 100.6(19) . .
O38 W10 O37 156.8(19) . .
O36 W10 O37 86.3(16) . .
O34 W10 O37 95.8(15) . .
O35 W10 O39 171.9(16) . .
O38 W10 O39 84.7(16) . .
O36 W10 O39 83.0(16) . .
O34 W10 O39 82.8(15) . .
O37 W10 O39 72.1(16) . .
O40 W11 O15 100.8(18) . .
O40 W11 O41 98(2) . .
O15 W11 O41 90(2) . .
O40 W11 O42 95.1(18) . .
O15 W11 O42 164.2(18) . .
O41 W11 O42 87.4(19) . .
O40 W11 O38 107.2(19) . .
O15 W11 O38 81.7(16) . .
O41 W11 O38 154.1(19) . .
O42 W11 O38 93.6(15) . .
O40 W11 O43 169.9(17) . .
O15 W11 O43 81.6(16) . .
O41 W11 O43 71.6(17) . .
O42 W11 O43 82.8(16) . .
O38 W11 O43 82.9(15) . .
O46 W12 O44 97(2) . .
O46 W12 O21 90.7(19) . .
O44 W12 O21 98.6(17) . .
O46 W12 O41 158.2(17) . .
O44 W12 O41 104(2) . .
O21 W12 O41 92(2) . .
O46 W12 O45 82.8(19) . .
O44 W12 O45 94.6(17) . .
O21 W12 O45 165.9(14) . .
O41 W12 O45 90(2) . .
O46 W12 O43 87.0(16) . .
O44 W12 O43 174.6(18) . .
O21 W12 O43 84.5(15) . .
O41 W12 O43 71.6(16) . .
O45 W12 O43 82.8(14) . .
O47 W13 O23 101(2) . .
O47 W13 O48 96(2) . .
O23 W13 O48 162.4(19) . .
O47 W13 O49 98(2) . .
O23 W13 O49 93.1(18) . .
O48 W13 O49 87.1(18) . .
O47 W13 O46 101.8(19) . .
O23 W13 O46 91.9(18) . .
O48 W13 O46 81.9(18) . .
O49 W13 O46 158.4(17) . .
O47 W13 O50 171.8(17) . .
O23 W13 O50 82.5(16) . .
O48 W13 O50 80.7(17) . .
O49 W13 O50 74.3(16) . .
O46 W13 O50 85.5(14) . .
O51 W14 O27 101(3) . .
O51 W14 O52 92(3) . .
O27 W14 O52 166.9(18) . .
O51 W14 O53 104(4) . .
O27 W14 O53 84.4(15) . .
O52 W14 O53 90.8(17) . .
O51 W14 O49 96(4) . .
O27 W14 O49 92.3(16) . .
O52 W14 O49 88.1(18) . .
O53 W14 O49 160.0(17) . .
O51 W14 O50 169(4) . .
O27 W14 O50 83.2(14) . .
O52 W14 O50 84.4(17) . .
O53 W14 O50 87.0(15) . .
O49 W14 O50 73.0(16) . .
O54 W15 O55 94.5(14) . .
O54 W15 O31 100.6(15) . .
O55 W15 O31 164.6(14) . .
O54 W15 O37 100.1(18) . .
O55 W15 O37 85.8(17) . .
O31 W15 O37 94.6(18) . .
O54 W15 O53 100.6(17) . .
O55 W15 O53 89.0(16) . .
O31 W15 O53 85.1(17) . .
O37 W15 O53 159.0(15) . .
O54 W15 O39 171.2(17) . .
O55 W15 O39 82.3(14) . .
O31 W15 O39 83.2(15) . .
O37 W15 O39 71.5(16) . .
O53 W15 O39 87.7(14) . .
O56 W16 O57 97(2) . .
O56 W16 O55 106.5(19) . .
O57 W16 O55 89.9(16) . .
O56 W16 O52 104(2) . .
O57 W16 O52 158.5(16) . .
O55 W16 O52 87.4(16) . .
O56 W16 O58 97(2) . .
O57 W16 O58 87.4(18) . .
O55 W16 O58 156.1(15) . .
O52 W16 O58 86.5(17) . .
O56 W16 O59 165(2) . .
O57 W16 O59 72.5(15) . .
O55 W16 O59 85.3(14) . .
O52 W16 O59 86.0(16) . .
O58 W16 O59 71.3(15) . .
O60 W17 O61 100(2) . .
O60 W17 O57 104.3(17) . .
O61 W17 O57 87.1(18) . .
O60 W17 O36 102.3(19) . .
O61 W17 O36 157.5(18) . .
O57 W17 O36 89.5(15) . .
O60 W17 O42 99.3(17) . .
O61 W17 O42 86.7(16) . .
O57 W17 O42 156.2(17) . .
O36 W17 O42 87.5(14) . .
O60 W17 O59 171.9(18) . .
O61 W17 O59 73.2(17) . .
O57 W17 O59 71.2(14) . .
O36 W17 O59 84.6(15) . .
O42 W17 O59 85.0(15) . .
O62 W18 O45 97.0(11) . .
O62 W18 O58 103.0(13) . .
O45 W18 O58 159.7(16) . .
O62 W18 O61 104.1(14) . .
O45 W18 O61 89.7(18) . .
O58 W18 O61 89.1(18) . .
O62 W18 O48 99.7(14) . .
O45 W18 O48 87.5(18) . .
O58 W18 O48 85.4(17) . .
O61 W18 O48 156.2(19) . .
O62 W18 O59 175.5(9) . .
O45 W18 O59 86.9(14) . .
O58 W18 O59 73.4(15) . .
O61 W18 O59 73.4(17) . .
O48 W18 O59 82.8(17) . .
O32 P1 O18 115(2) . .
O32 P1 O25 110(2) . .
O18 P1 O25 109(2) . .
O32 P1 O6 107(2) . .
O18 P1 O6 109(2) . .
O25 P1 O6 106(2) . .
O43 P2 O59 109(2) . .
O43 P2 O50 112(2) . .
O59 P2 O50 106(2) . .
O43 P2 O39 110(2) . .
O59 P2 O39 107(2) . .
O50 P2 O39 112(2) . .
W1 O2 W5 145.9(19) . .
W3 O3 W1 124(2) . .
W2 O4 W1 124(2) . .
W1 O5 W6 144(2) . .
P1 O6 W1 124(2) . .
P1 O6 W2 123.4(19) . .
W1 O6 W2 94.2(14) . .
P1 O6 W3 121(2) . .
W1 O6 W3 92.9(13) . .
W2 O6 W3 92.5(15) . .
W2 O8 W7 150(2) . .
W2 O9 W3 121(2) . .
W2 O10 W8 149(2) . .
W3 O11 Na1 132(3) . 3_546
W3 O12 W4 153(2) . .
W9 O13 W3 149(2) . .
W11 O15 W4 167(2) . .
W5 O16 W4 122.7(18) . .
W9 O17 W4 144(2) . .
P1 O18 W5 129(2) . .
P1 O18 W4 125(2) . .
W5 O18 W4 91.1(11) . .
W5 O20 W6 150(2) . .
W12 O21 W5 166(2) . .
W6 O23 W13 166(3) . .
W6 O24 W7 120(2) . .
P1 O25 W6 127.5(19) . .
P1 O25 W7 126(2) . .
W6 O25 W7 92.2(14) . .
W14 O27 W7 165(2) . .
W8 O28 W7 152.1(19) . .
W8 O29 K1 159(2) . .
W8 O30 W9 120(2) . .
W8 O31 W15 166(3) . .
P1 O32 W8 131(2) . .
P1 O32 W9 126(2) . .
W8 O32 W9 91.0(13) . .
W9 O34 W10 168.7(18) . .
W10 O36 W17 150(2) . .
W15 O37 W10 121(2) . .
W10 O38 W11 146(2) . .
P2 O39 W10 128(2) . .
P2 O39 W15 125(2) . .
W10 O39 W15 94.4(13) . .
W11 O41 W12 125(2) . .
W11 O42 W17 145(2) . .
P2 O43 W12 127(2) . .
P2 O43 W11 128(2) . .
W12 O43 W11 91.7(13) . .
W18 O45 W12 149(2) . .
W12 O46 W13 157(2) . .
W13 O48 W18 150(3) . .
W13 O49 W14 119(2) . .
P2 O50 W13 127(2) . .
P2 O50 W14 126.4(19) . .
W13 O50 W14 93.6(16) . .
W14 O52 W16 146(2) . .
W14 O53 W15 147.1(18) . .
W15 O55 W16 150(2) . .
W16 O56 K1 150(2) . 4_557
W16 O57 W17 124.7(19) . .
W18 O58 W16 122(2) . .
P2 O59 W18 123.6(19) . .
P2 O59 W16 125(2) . .
W18 O59 W16 93.5(14) . .
P2 O59 W17 123(2) . .
W18 O59 W17 90.9(14) . .
W16 O59 W17 91.5(13) . .
W17 O61 W18 122(2) . .
C1A O1A C4H 97.2 . .
C1A O2A C5A 113.5 . .
O2A C1A O1A 111.4 . .
O2A C1A C2A 111.7 . .
O1A C1A C2A 106.5 . .
O3A C2A C3A 112.5 . .
O3A C2A C1A 112.0 . .
C3A C2A C1A 109.5 . .
O4A C3A C4A 107.2 . .
O4A C3A C2A 111.2 . .
C4A C3A C2A 108.4 . .
C3A C4A C5A 109.0 . .
C3A C4A O1B 99.2 . .
C5A C4A O1B 130.9 . .
O2A C5A C6A 107.7 . .
O2A C5A C4A 109.2 . .
C6A C5A C4A 113.5 . .
O5A C6A C5A 110.3 . .
C1B O1B C4A 117.4 . .
C1B O2B C5B 113.5 . .
C6B O5B Na1 123.9(8) . .
O2B C1B O1B 111.4 . .
O2B C1B C2B 111.6 . .
O1B C1B C2B 106.5 . .
O3B C2B C3B 112.5 . .
O3B C2B C1B 112.0 . .
C3B C2B C1B 109.5 . .
O4B C3B C4B 107.2 . .
O4B C3B C2B 111.2 . .
C4B C3B C2B 108.4 . .
O1C C4B C3B 98.6 . .
O1C C4B C5B 114.1 . .
C3B C4B C5B 109.0 . .
O2B C5B C6B 107.6 . .
O2B C5B C4B 109.2 . .
C6B C5B C4B 113.5 . .
O5B C6B C5B 110.3 . .
C1C O1C C4B 105.2 . .
C1C O2C C5C 113.5 . .
C1C O2C Na1 124.6(11) . .
C5C O2C Na1 117.5(10) . .
O2C C1C O1C 111.4 . .
O2C C1C C2C 111.6 . .
O1C C1C C2C 106.5 . .
O3C C2C C3C 112.5 . .
O3C C2C C1C 112.0 . .
C3C C2C C1C 109.5 . .
O4C C3C C4C 107.2 . .
O4C C3C C2C 111.2 . .
C4C C3C C2C 108.4 . .
C3C C4C O1D 79.7 . .
C3C C4C C5C 109.0 . .
O1D C4C C5C 128.2 . .
O2C C5C C6C 107.6 . .
O2C C5C C4C 109.2 . .
C6C C5C C4C 113.5 . .
O5C C6C C5C 110.3 . .
O5C C6C Na1 76.7(7) . .
C5C C6C Na1 82.3(8) . .
C1D O1D C4C 106.6 . .
C1D O2D C5D 113.5 . .
O2D C1D O1D 111.4 . .
O2D C1D C2D 111.6 . .
O1D C1D C2D 106.5 . .
O3D C2D C3D 112.5 . .
O3D C2D C1D 112.0 . .
C3D C2D C1D 109.5 . .
O4D C3D C4D 107.2 . .
O4D C3D C2D 111.2 . .
C4D C3D C2D 108.4 . .
C3D C4D C5D 109.0 . .
C3D C4D O1E 98.3 . .
C5D C4D O1E 112.3 . .
O2D C5D C6D 107.7 . .
O2D C5D C4D 109.2 . .
C6D C5D C4D 113.5 . .
O5D C6D C5D 110.3 . .
C1E O1E C4D 113.2 . .
C1E O2E C5E 113.5 . .
O2E C1E O1E 111.4 . .
O2E C1E C2E 111.6 . .
O1E C1E C2E 106.5 . .
O3E C2E C3E 112.5 . .
O3E C2E C1E 112.0 . .
C3E C2E C1E 109.5 . .
O4E C3E C4E 107.2 . .
O4E C3E C2E 111.2 . .
C4E C3E C2E 108.4 . .
C3E C4E O1F 107.8 . .
C3E C4E C5E 109.0 . .
O1F C4E C5E 105.1 . .
O2E C5E C6E 107.6 . .
O2E C5E C4E 109.2 . .
C6E C5E C4E 113.5 . .
O5E C6E C5E 110.3 . .
C1F O1F C4E 112.1 . .
C1F O2F C5F 113.5 . .
C1F O2F K1 124.4(3) . .
C5F O2F K1 108.3(4) . .
C6F O5F K1 125.5(4) . .
O2F C1F O1F 111.4 . .
O2F C1F C2F 111.6 . .
O1F C1F C2F 106.5 . .
O3F C2F C3F 112.5 . .
O3F C2F C1F 112.0 . .
C3F C2F C1F 109.5 . .
O4F C3F C4F 107.2 . .
O4F C3F C2F 111.2 . .
C4F C3F C2F 108.4 . .
C3F C4F C5F 109.0 . .
C3F C4F O1G 110.1 . .
C5F C4F O1G 117.7 . .
O2F C5F C6F 107.6 . .
O2F C5F C4F 109.2 . .
C6F C5F C4F 113.5 . .
O5F C6F C5F 110.3 . .
O5F C6F K1 35.3(3) . .
C5F C6F K1 86.8(3) . .
C1G O1G C4F 113.6 . .
C1G O2G C5G 113.5 . .
C6G O5G K1 120.3(4) . 4_557
O2G C1G O1G 111.4 . .
O2G C1G C2G 111.6 . .
O1G C1G C2G 106.5 . .
O3G C2G C3G 112.5 . .
O3G C2G C1G 112.0 . .
C3G C2G C1G 109.5 . .
O4G C3G C4G 107.2 . .
O4G C3G C2G 111.2 . .
C4G C3G C2G 108.4 . .
O1H C4G C3G 109.2 . .
O1H C4G C5G 103.9 . .
C3G C4G C5G 109.0 . .
O2G C5G C6G 107.6 . .
O2G C5G C4G 109.2 . .
C6G C5G C4G 113.5 . .
O5G C6G C5G 110.3 . .
C1H O1H C4G 113.2 . .
C1H O2H C5H 113.5 . .
C1H O2H K1 99.5(3) . 4_557
C5H O2H K1 145.5(3) . 4_557
O2H C1H O1H 111.4 . .
O2H C1H C2H 111.6 . .
O1H C1H C2H 106.5 . .
O2H C1H K1 56.8(3) . 4_557
O1H C1H K1 117.8(3) . 4_557
C2H C1H K1 135.4(3) . 4_557
O3H C2H C3H 112.5 . .
O3H C2H C1H 112.0 . .
C3H C2H C1H 109.5 . .
O4H C3H C4H 107.2 . .
O4H C3H C2H 111.2 . .
C4H C3H C2H 108.4 . .
O1A C4H C3H 91.6 . .
O1A C4H C5H 107.8 . .
C3H C4H C5H 109.0 . .
O2H C5H C6H 107.6 . .
O2H C5H C4H 109.2 . .
C6H C5H C4H 113.5 . .
O5H C6H C5H 110.3 . .
O5F K1 O5G 122.7(6) . 4_457
O5F K1 O2W 86.7(12) . .
O5G K1 O2W 148.8(13) 4_457 .
O5F K1 O1W 68.9(12) . .
O5G K1 O1W 126.4(13) 4_457 .
O2W K1 O1W 70.8(16) . .
O5F K1 O2H 144.4(7) . 4_457
O5G K1 O2H 80.3(5) 4_457 4_457
O2W K1 O2H 80.0(12) . 4_457
O1W K1 O2H 75.5(12) . 4_457
O5F K1 O56 117.0(12) . 4_457
O5G K1 O56 87.1(10) 4_457 4_457
O2W K1 O56 68.4(15) . 4_457
O1W K1 O56 138.2(15) . 4_457
O2H K1 O56 88.6(11) 4_457 4_457
O5F K1 O29 75.6(9) . .
O5G K1 O29 65.2(9) 4_457 .
O2W K1 O29 140.2(16) . .
O1W K1 O29 69.6(14) . .
O2H K1 O29 94.0(10) 4_457 .
O56 K1 O29 151.2(14) 4_457 .
O5F K1 O2F 59.3(4) . .
O5G K1 O2F 72.2(5) 4_457 .
O2W K1 O2F 123.2(13) . .
O1W K1 O2F 123.7(12) . .
O2H K1 O2F 152.4(7) 4_457 .
O56 K1 O2F 87.3(11) 4_457 .
O29 K1 O2F 77.3(10) . .
O5F K1 C1H 130.6(6) . 4_457
O5G K1 C1H 72.5(4) 4_457 4_457
O2W K1 C1H 97.3(13) . 4_457
O1W K1 C1H 66.3(12) . 4_457
O2H K1 C1H 23.68(16) 4_457 4_457
O56 K1 C1H 110.0(11) 4_457 4_457
O29 K1 C1H 70.3(10) . 4_457
O2F K1 C1H 139.5(6) . 4_457
O5F K1 C6F 19.21(17) . .
O5G K1 C6F 104.2(5) 4_457 .
O2W K1 C6F 103.5(12) . .
O1W K1 C6F 83.6(12) . .
O2H K1 C6F 156.3(6) 4_457 .
O56 K1 C6F 114.7(11) 4_457 .
O29 K1 C6F 68.1(9) . .
O2F K1 C6F 41.4(2) . .
C1H K1 C6F 135.0(5) 4_457 .
O5W Na1 O2C 168(2) . .
O5W Na1 O5B 80(2) . .
O2C Na1 O5B 89.9(13) . .
O5W Na1 O11 92(3) . 3_556
O2C Na1 O11 97.3(16) . 3_556
O5B Na1 O11 172(2) . 3_556
O5W Na1 C6C 123(3) . .
O2C Na1 C6C 50.2(6) . .
O5B Na1 C6C 91.3(10) . .
O11 Na1 C6C 89.9(15) 3_556 .

loop_
_geom_bond_atom_site_label_1
_geom_bond_atom_site_label_2
_geom_bond_distance
_geom_bond_site_symmetry_2
W1 O1 1.63(4) .
W1 O5 1.90(5) .
W1 O2 1.90(4) .
W1 O3 1.96(5) .
W1 O4 2.03(4) .
W1 O6 2.31(4) .
W2 O7 1.65(4) .
W2 O4 1.82(4) .
W2 O9 1.84(5) .
W2 O8 1.88(4) .
W2 O10 1.88(4) .
W2 O6 2.34(4) .
W3 O12 1.67(4) .
W3 O11 1.77(4) .
W3 O3 1.89(5) .
W3 O13 1.97(4) .
W3 O9 2.07(4) .
W3 O6 2.37(4) .
W4 O14 1.49(4) .
W4 O16 1.90(5) .
W4 O15 1.93(4) .
W4 O17 1.99(4) .
W4 O12 2.15(4) .
W4 O18 2.38(4) .
W5 O19 1.73(4) .
W5 O20 1.85(5) .
W5 O16 1.92(5) .
W5 O21 1.92(4) .
W5 O2 1.98(4) .
W5 O18 2.32(3) .
W6 O22 1.85(5) .
W6 O23 1.88(5) .
W6 O24 1.88(4) .
W6 O20 1.99(4) .
W6 O5 2.00(4) .
W6 O25 2.31(4) .
W7 O26 1.63(4) .
W7 O27 1.95(4) .
W7 O28 1.98(4) .
W7 O8 2.00(4) .
W7 O24 2.02(4) .
W7 O25 2.36(4) .
W8 O29 1.63(4) .
W8 O28 1.81(5) .
W8 O30 1.84(5) .
W8 O31 1.89(4) .
W8 O10 1.97(4) .
W8 O32 2.36(3) .
W9 O33 1.71(5) .
W9 O34 1.83(4) .
W9 O13 1.87(4) .
W9 O17 1.92(4) .
W9 O30 2.06(4) .
W9 O32 2.37(4) .
W10 O35 1.67(4) .
W10 O38 1.87(4) .
W10 O36 1.91(4) .
W10 O34 1.95(4) .
W10 O37 1.96(4) .
W10 O39 2.27(4) .
W11 O40 1.77(4) .
W11 O15 1.86(4) .
W11 O41 1.89(5) .
W11 O42 1.90(4) .
W11 O38 1.99(4) .
W11 O43 2.35(4) .
W12 O46 1.71(5) .
W12 O44 1.73(4) .
W12 O21 1.87(4) .
W12 O41 1.90(5) .
W12 O45 1.98(4) .
W12 O43 2.34(4) .
W13 O47 1.63(3) .
W13 O23 1.90(5) .
W13 O48 1.92(5) .
W13 O49 1.96(4) .
W13 O46 2.07(4) .
W13 O50 2.29(4) .
W14 O51 1.65(9) .
W14 O27 1.83(4) .
W14 O52 1.86(4) .
W14 O53 1.89(4) .
W14 O49 1.96(4) .
W14 O50 2.34(4) .
W15 O54 1.73(3) .
W15 O55 1.90(4) .
W15 O31 1.89(4) .
W15 O37 1.91(5) .
W15 O53 1.95(4) .
W15 O39 2.33(4) .
W16 O56 1.59(4) .
W16 O57 1.92(4) .
W16 O55 1.94(4) .
W16 O52 2.01(4) .
W16 O58 2.02(4) .
W16 O59 2.35(3) .
W17 O60 1.85(5) .
W17 O61 1.90(5) .
W17 O57 1.92(4) .
W17 O36 1.99(4) .
W17 O42 2.01(4) .
W17 O59 2.40(4) .
W18 O62 1.801(9) .
W18 O45 1.88(4) .
W18 O58 1.90(4) .
W18 O61 1.96(5) .
W18 O48 1.96(5) .
W18 O59 2.35(4) .
P1 O32 1.56(4) .
P1 O18 1.56(4) .
P1 O25 1.62(5) .
P1 O6 1.66(4) .
P2 O43 1.56(4) .
P2 O59 1.59(4) .
P2 O50 1.63(5) .
P2 O39 1.66(4) .
O11 Na1 2.39(5) 3_546
O29 K1 3.05(4) .
O56 K1 2.96(4) 4_557
O1A C1A 1.4251 .
O1A C4H 1.4676 .
O2A C1A 1.3950 .
O2A C5A 1.4114 .
O3A C2A 1.4397 .
O4A C3A 1.4346 .
O5A C6A 1.4295 .
C1A C2A 1.5341 .
C2A C3A 1.5325 .
C3A C4A 1.5030 .
C4A C5A 1.5381 .
C4A O1B 1.7675 .
C5A C6A 1.5372 .
O1B C1B 1.4251 .
O2B C1B 1.3952 .
O2B C5B 1.4114 .
O3B C2B 1.4397 .
O4B C3B 1.4346 .
O5B C6B 1.4295 .
O5B Na1 2.34(4) .
C1B C2B 1.5340 .
C2B C3B 1.5326 .
C3B C4B 1.5031 .
C4B O1C 1.4492 .
C4B C5B 1.5380 .
C5B C6B 1.5372 .
O1C C1C 1.4250 .
O2C C1C 1.3951 .
O2C C5C 1.4114 .
O2C Na1 2.33(3) .
O3C C2C 1.4397 .
O4C C3C 1.4347 .
O5C C6C 1.4295 .
C1C C2C 1.5340 .
C2C C3C 1.5326 .
C3C C4C 1.5030 .
C4C O1D 1.5370 .
C4C C5C 1.5380 .
C5C C6C 1.5373 .
C6C Na1 3.06(3) .
O1D C1D 1.4251 .
O2D C1D 1.3951 .
O2D C5D 1.4114 .
O3D C2D 1.4397 .
O4D C3D 1.4347 .
O5D C6D 1.4296 .
C1D C2D 1.5340 .
C2D C3D 1.5325 .
C3D C4D 1.5030 .
C4D C5D 1.5380 .
C4D O1E 1.8274 .
C5D C6D 1.5372 .
O1E C1E 1.4250 .
O2E C1E 1.3951 .
O2E C5E 1.4114 .
O3E C2E 1.4396 .
O4E C3E 1.4346 .
O5E C6E 1.4296 .
C1E C2E 1.5340 .
C2E C3E 1.5326 .
C3E C4E 1.5030 .
C4E O1F 1.5095 .
C4E C5E 1.5381 .
C5E C6E 1.5372 .
O1F C1F 1.4251 .
O2F C1F 1.3951 .
O2F C5F 1.4114 .
O2F K1 3.09(2) .
O3F C2F 1.4397 .
O4F C3F 1.4348 .
O5F C6F 1.4295 .
O5F K1 2.511(19) .
C1F C2F 1.5339 .
C2F C3F 1.5325 .
C3F C4F 1.5030 .
C4F C5F 1.5380 .
C4F O1G 1.5502 .
C5F C6F 1.5372 .
C6F K1 3.538(19) .
O1G C1G 1.4251 .
O2G C1G 1.3950 .
O2G C5G 1.4114 .
O3G C2G 1.4397 .
O4G C3G 1.4347 .
O5G C6G 1.4296 .
O5G K1 2.670(19) 4_557
C1G C2G 1.5341 .
C2G C3G 1.5326 .
C3G C4G 1.5029 .
C4G O1H 1.4857 .
C4G C5G 1.5381 .
C5G C6G 1.5371 .
O1H C1H 1.4251 .
O2H C1H 1.3950 .
O2H C5H 1.4114 .
O2H K1 2.91(2) 4_557
O3H C2H 1.4396 .
O4H C3H 1.4347 .
O5H C6H 1.4295 .
C1H C2H 1.5341 .
C1H K1 3.43(2) 4_557
C2H C3H 1.5325 .
C3H C4H 1.5029 .
C4H C5H 1.5380 .
C5H C6H 1.5374 .
K1 O5G 2.670(19) 4_457
K1 O2W 2.80(5) .
K1 O1W 2.88(5) .
K1 O2H 2.91(2) 4_457
K1 O56 2.96(4) 4_457
K1 C1H 3.43(2) 4_457
Na1 O5W 2.25(9) .
Na1 O11 2.39(5) 3_556
